data_7712805
loop_
_publ_author_name
'Katzenmayer, Markus'
'Kracht, Felix'
'Maichle-Moessmer, Caecilia'
'Anwander, Reiner'

_publ_section_title
;
 Potential precursors for terminal ytterbium(II) imide complexes bearing
 the tris(3-tert-butyl-5-methylpyrazolyl)hydroborato ligand
;
_journal_name_full 'Dalton Transactions'
_journal_paper_doi 10.1039/D3DT00861D
_journal_year 2023
_chemical_formula_sum 'C32 H44 B Br F6 N7 Yb'
_chemical_formula_weight 904.50
_chemical_properties_physical Air-sensitive,Moisture-sensitive
_space_group_crystal_system monoclinic
_space_group_IT_number 14
_space_group_name_Hall '-P 2yn'
_space_group_name_H-M_alt 'P 1 21/n 1'
_atom_sites_solution_hydrogens mixed
_audit_creation_method SHELXL-2018/3
_audit_update_record
;
2023-03-14 deposited with the CCDC.	2023-04-18 downloaded from the CCDC.
;
_cell_angle_alpha 90
_cell_angle_beta 104.1270(10)
_cell_angle_gamma 90
_cell_formula_units_Z 4
_cell_length_a 11.7019(11)
_cell_length_b 16.1670(15)
_cell_length_c 20.2544(19)
_cell_measurement_reflns_used 190
_cell_measurement_temperature 100(2)
_cell_measurement_theta_max 23.40
_cell_measurement_theta_min 2.057
_cell_volume 3715.9(6)
_computing_cell_refinement 'SAINT V8.40B (Bruker Nano, Inc., 2019)'
_computing_data_collection 'APEX3 v2019.11-0'
_computing_data_reduction 'SAINT V8.40B (Bruker Nano, Inc., 2019)'
_computing_structure_refinement 'SHELXL-2018/3 (Sheldrick, 2018)'
_computing_structure_solution 'SHELXT 2018/2 (Sheldrick, 2018)'
_diffrn_ambient_temperature 100(2)
_diffrn_measured_fraction_theta_full 1.000
_diffrn_measured_fraction_theta_max 1.000
_diffrn_measurement_device_type 'Bruker APEX II DUO'
_diffrn_measurement_method 'omega scans'
_diffrn_radiation_type MoK\a
_diffrn_radiation_wavelength 0.71073
_diffrn_reflns_av_R_equivalents 0.0636
_diffrn_reflns_av_unetI/netI 0.0407
_diffrn_reflns_Laue_measured_fraction_full 1.000
_diffrn_reflns_Laue_measured_fraction_max 1.000
_diffrn_reflns_limit_h_max 15
_diffrn_reflns_limit_h_min -15
_diffrn_reflns_limit_k_max 20
_diffrn_reflns_limit_k_min -20
_diffrn_reflns_limit_l_max 25
_diffrn_reflns_limit_l_min -25
_diffrn_reflns_number 53047
_diffrn_reflns_point_group_measured_fraction_full 1.000
_diffrn_reflns_point_group_measured_fraction_max 1.000
_diffrn_reflns_theta_full 25.242
_diffrn_reflns_theta_max 27.102
_diffrn_reflns_theta_min 1.631
_diffrn_source 'ImuS-focus sealed tube'
_exptl_absorpt_coefficient_mu 3.654
_exptl_absorpt_correction_type multi-scan
_exptl_absorpt_process_details 'sadabs V2012/1 (Bruker AXS Inc.)'
_exptl_crystal_colour violet
_exptl_crystal_density_diffrn 1.617
_exptl_crystal_description block
_exptl_crystal_F_000 1796
_exptl_crystal_size_max 0.142
_exptl_crystal_size_mid 0.120
_exptl_crystal_size_min 0.116
_exptl_transmission_factor_max 0.4318
_exptl_transmission_factor_min 0.3013
_refine_diff_density_max 1.253
_refine_diff_density_min -0.587
_refine_diff_density_rms 0.108
_refine_ls_extinction_method none
_refine_ls_goodness_of_fit_ref 1.029
_refine_ls_hydrogen_treatment mixed
_refine_ls_matrix_type full
_refine_ls_number_parameters 482
_refine_ls_number_reflns 8187
_refine_ls_number_restraints 162
_refine_ls_restrained_S_all 1.024
_refine_ls_R_factor_all 0.0459
_refine_ls_R_factor_gt 0.0283
_refine_ls_shift/su_max 0.007
_refine_ls_shift/su_mean 0.000
_refine_ls_structure_factor_coef Fsqd
_refine_ls_weighting_details 'w=1/[\s^2^(Fo^2^)+(0.0232P)^2^+3.4030P] where P=(Fo^2^+2Fc^2^)/3'
_refine_ls_weighting_scheme calc
_refine_ls_wR_factor_gt 0.0559
_refine_ls_wR_factor_ref 0.0622
_reflns_Friedel_coverage 0.000
_reflns_number_gt 6549
_reflns_number_total 8187
_reflns_threshold_expression 'I > 2\s(I)'
_cod_data_source_file d3dt00861d2.cif
_cod_data_source_block 10b_mo_MK242_2_0m
_cod_original_sg_symbol_H-M 'P 21/n'
_cod_database_code 7712805
_shelx_shelxl_version_number 2018/3
_shelx_space_group_comment
;
The symmetry employed for this shelxl refinement is uniquely defined
by the following loop, which should always be used as a source of
symmetry information in preference to the above space-group names.
They are only intended as comments.
;
_shelx_estimated_absorpt_t_min 0.625
_shelx_estimated_absorpt_t_max 0.677

loop_
_space_group_symop_operation_xyz
'x, y, z'
'-x+1/2, y+1/2, -z+1/2'
'-x, -y, -z'
'x-1/2, -y-1/2, z-1/2'

loop_
_atom_site_label
_atom_site_type_symbol
_atom_site_fract_x
_atom_site_fract_y
_atom_site_fract_z
_atom_site_U_iso_or_equiv
_atom_site_adp_type
_atom_site_occupancy
_atom_site_site_symmetry_order
_atom_site_calc_flag
_atom_site_refinement_flags_posn
_atom_site_refinement_flags_adp
_atom_site_refinement_flags_occupancy
_atom_site_disorder_assembly
_atom_site_disorder_group
C1 C 0.5516(3) 0.5325(2) 0.6513(2) 0.0293(8) Uani 1 1 d . . . . .
C2 C 0.6669(3) 0.5129(2) 0.6813(2) 0.0310(9) Uani 1 1 d . . . . .
H2 H 0.732894 0.548857 0.688065 0.037 Uiso 1 1 calc R U . . .
C3 C 0.6679(3) 0.4300(2) 0.69992(17) 0.0237(8) Uani 1 1 d . . . . .
C4 C 0.5015(4) 0.6138(2) 0.6230(3) 0.0482(12) Uani 1 1 d . . . . .
H4A H 0.470897 0.609024 0.573582 0.072 Uiso 1 1 calc R U . . .
H4B H 0.563295 0.656132 0.632969 0.072 Uiso 1 1 calc R U . . .
H4C H 0.437385 0.629620 0.643824 0.072 Uiso 1 1 calc R U . . .
C5 C 0.7746(3) 0.3784(2) 0.73139(19) 0.0296(8) Uani 1 1 d . . . . .
C6 C 0.8861(4) 0.4246(3) 0.7246(3) 0.0552(14) Uani 1 1 d . . . . .
H6A H 0.881147 0.435826 0.676468 0.083 Uiso 1 1 calc R U . . .
H6B H 0.955626 0.390387 0.743416 0.083 Uiso 1 1 calc R U . . .
H6C H 0.892623 0.476886 0.749692 0.083 Uiso 1 1 calc R U . . .
C7 C 0.7817(4) 0.3633(3) 0.8066(2) 0.0433(11) Uani 1 1 d . . . . .
H7A H 0.708519 0.337442 0.811541 0.065 Uiso 1 1 calc R U . . .
H7B H 0.792909 0.416171 0.831073 0.065 Uiso 1 1 calc R U . . .
H7C H 0.848351 0.326673 0.825673 0.065 Uiso 1 1 calc R U . . .
C8 C 0.7700(3) 0.2958(2) 0.6936(2) 0.0349(9) Uani 1 1 d . . . . .
H8A H 0.761780 0.306400 0.644970 0.052 Uiso 1 1 calc R U . . .
H8B H 0.702448 0.263501 0.699574 0.052 Uiso 1 1 calc R U . . .
H8C H 0.842830 0.264885 0.711921 0.052 Uiso 1 1 calc R U . . .
C9 C 0.2003(3) 0.4930(2) 0.68700(17) 0.0196(7) Uani 1 1 d . . . . .
C10 C 0.1826(3) 0.4713(2) 0.74996(17) 0.0211(7) Uani 1 1 d . . . . .
H10 H 0.126284 0.494384 0.771437 0.025 Uiso 1 1 calc R U . . .
C11 C 0.2636(3) 0.4092(2) 0.77552(16) 0.0196(7) Uani 1 1 d . . . . .
C12 C 0.1401(3) 0.5580(2) 0.63845(18) 0.0272(8) Uani 1 1 d . . . . .
H12A H 0.111823 0.533741 0.593048 0.041 Uiso 1 1 calc R U . . .
H12B H 0.195806 0.602678 0.636529 0.041 Uiso 1 1 calc R U . . .
H12C H 0.073181 0.580240 0.653906 0.041 Uiso 1 1 calc R U . . .
C13 C 0.2836(3) 0.3655(2) 0.84324(17) 0.0270(8) Uani 1 1 d . . . . .
C14 C 0.1846(4) 0.3024(2) 0.8412(2) 0.0375(10) Uani 1 1 d . . . . .
H14A H 0.109060 0.331431 0.834095 0.056 Uiso 1 1 calc R U . . .
H14B H 0.200087 0.272132 0.884368 0.056 Uiso 1 1 calc R U . . .
H14C H 0.181520 0.263405 0.803736 0.056 Uiso 1 1 calc R U . . .
C15 C 0.2816(4) 0.4298(2) 0.89909(19) 0.0405(10) Uani 1 1 d . . . . .
H15A H 0.345228 0.469977 0.901307 0.061 Uiso 1 1 calc R U . . .
H15B H 0.292798 0.401825 0.943115 0.061 Uiso 1 1 calc R U . . .
H15C H 0.205651 0.458640 0.888373 0.061 Uiso 1 1 calc R U . . .
C16 C 0.4017(3) 0.3205(3) 0.85984(19) 0.0344(9) Uani 1 1 d . . . . .
H16A H 0.397696 0.273074 0.829188 0.052 Uiso 1 1 calc R U . . .
H16B H 0.419403 0.300986 0.907072 0.052 Uiso 1 1 calc R U . . .
H16C H 0.463758 0.358365 0.853933 0.052 Uiso 1 1 calc R U . . .
C17 C 0.2811(3) 0.3756(2) 0.50298(17) 0.0250(8) Uani 1 1 d . . . . .
C18 C 0.2980(3) 0.2989(2) 0.47836(18) 0.0279(8) Uani 1 1 d . . . . .
H18 H 0.269521 0.279878 0.432945 0.033 Uiso 1 1 calc R U . . .
C19 C 0.3653(3) 0.2544(2) 0.53308(17) 0.0230(7) Uani 1 1 d . . . . .
C20 C 0.2151(4) 0.4481(2) 0.46598(18) 0.0351(10) Uani 1 1 d . . . . .
H20A H 0.173229 0.431141 0.419971 0.053 Uiso 1 1 calc R U . . .
H20B H 0.270710 0.492461 0.463116 0.053 Uiso 1 1 calc R U . . .
H20C H 0.158156 0.468040 0.490675 0.053 Uiso 1 1 calc R U . . .
C21 C 0.4161(3) 0.1685(2) 0.53251(18) 0.0288(8) Uani 1 1 d . . . . .
C22 C 0.3153(4) 0.1075(2) 0.5044(2) 0.0414(10) Uani 1 1 d . . . . .
H22A H 0.275278 0.123358 0.457746 0.062 Uiso 1 1 calc R U . . .
H22B H 0.258937 0.108825 0.533059 0.062 Uiso 1 1 calc R U . . .
H22C H 0.347356 0.051539 0.504321 0.062 Uiso 1 1 calc R U . . .
C23 C 0.5037(4) 0.1700(3) 0.4867(2) 0.0387(10) Uani 1 1 d . . . . .
H23A H 0.462199 0.186313 0.440413 0.058 Uiso 1 1 calc R U . . .
H23B H 0.537832 0.114825 0.485591 0.058 Uiso 1 1 calc R U . . .
H23C H 0.566592 0.209849 0.504822 0.058 Uiso 1 1 calc R U . . .
C24 C 0.4828(4) 0.1418(2) 0.60367(19) 0.0356(9) Uani 1 1 d . . . . .
H24A H 0.517027 0.086809 0.601417 0.053 Uiso 1 1 calc R U . . .
H24B H 0.428477 0.139799 0.633568 0.053 Uiso 1 1 calc R U . . .
H24C H 0.545930 0.181521 0.621784 0.053 Uiso 1 1 calc R U . . .
C25 C 0.1717(3) 0.1988(2) 0.66547(17) 0.0235(8) Uani 1 1 d . . . . .
C26 C 0.0975(3) 0.1313(2) 0.67007(18) 0.0255(8) Uani 1 1 d . . . . .
H26 H 0.127359 0.087037 0.700187 0.031 Uiso 1 1 calc R U . . .
C27 C -0.0172(3) 0.1283(2) 0.63184(18) 0.0261(8) Uani 1 1 d . . . . .
C28 C -0.0663(3) 0.1916(2) 0.58798(18) 0.0256(8) Uani 1 1 d . . . . .
H28 H -0.145298 0.188774 0.561467 0.031 Uiso 1 1 calc R U . . .
C29 C 0.0045(3) 0.2592(2) 0.58438(17) 0.0243(8) Uani 1 1 d . . . . .
C30 C 0.1201(3) 0.2633(2) 0.62166(17) 0.0246(8) Uani 1 1 d . . . . .
H30 H 0.165758 0.310811 0.617657 0.030 Uiso 1 1 calc R U . . .
C32 C -0.0427(3) 0.3288(2) 0.5375(2) 0.0326(9) Uani 1 1 d . . . . .
N1 N 0.4863(2) 0.46383(16) 0.65175(14) 0.0208(6) Uani 1 1 d . . . . .
N2 N 0.5568(2) 0.39960(16) 0.68325(13) 0.0185(6) Uani 1 1 d . . . . .
N3 N 0.2877(2) 0.44508(16) 0.67559(13) 0.0176(6) Uani 1 1 d . . . . .
N4 N 0.3278(2) 0.39237(16) 0.73031(13) 0.0190(6) Uani 1 1 d . . . . .
N5 N 0.3349(2) 0.37819(17) 0.57038(13) 0.0206(6) Uani 1 1 d . . . . .
N6 N 0.3868(2) 0.30184(16) 0.58950(14) 0.0214(6) Uani 1 1 d . . . . .
N7 N 0.2843(3) 0.20096(17) 0.70064(16) 0.0203(7) Uani 1 1 d . . . . .
H7 H 0.295(4) 0.174(3) 0.716(2) 0.030 Uiso 1 1 d . U . . .
B1 B 0.3544(3) 0.4536(2) 0.6186(2) 0.0205(8) Uani 1 1 d . . . . .
H1 H 0.322(3) 0.509(2) 0.5894(17) 0.025 Uiso 1 1 d . U . . .
Br1 Br 0.58402(3) 0.17707(2) 0.78739(2) 0.02785(9) Uani 1 1 d . . . . .
Yb1 Yb 0.44092(2) 0.28395(2) 0.70598(2) 0.01798(5) Uani 1 1 d . . . . .
F6 F -0.1602(2) 0.32754(15) 0.51442(13) 0.0524(7) Uani 1 1 d . . . . .
F5 F -0.0014(2) 0.32813(16) 0.48104(12) 0.0519(7) Uani 1 1 d . . . . .
F4 F -0.0144(2) 0.40282(14) 0.56515(13) 0.0567(8) Uani 1 1 d . . . . .
C31 C -0.066(3) 0.076(3) 0.6400(19) 0.0345(11) Uani 0.144(19) 1 d . U P A 1
F1 F -0.034(6) 0.001(4) 0.686(5) 0.034(5) Uani 0.144(19) 1 d . . P A 1
F2 F -0.188(3) 0.090(3) 0.6708(18) 0.057(7) Uani 0.144(19) 1 d . U P A 1
F3 F -0.156(3) 0.032(2) 0.5844(16) 0.056(6) Uani 0.144(19) 1 d . U P A 1
F1A F -0.0479(11) 0.0026(8) 0.6854(9) 0.043(2) Uani 0.856(19) 1 d . U P A 2
F2A F -0.1040(8) 0.0064(4) 0.5780(2) 0.0631(16) Uani 0.856(19) 1 d . U P A 2
C31A C -0.0942(6) 0.0529(4) 0.6353(3) 0.0345(11) Uani 0.856(19) 1 d . U P A 2
F3A F -0.1989(4) 0.0724(4) 0.6390(6) 0.073(2) Uani 0.856(19) 1 d . U P A 2

loop_
_atom_site_aniso_label
_atom_site_aniso_U_11
_atom_site_aniso_U_22
_atom_site_aniso_U_33
_atom_site_aniso_U_23
_atom_site_aniso_U_13
_atom_site_aniso_U_12
C1 0.027(2) 0.0240(19) 0.039(2) 0.0043(16) 0.0139(17) 0.0001(16)
C2 0.026(2) 0.026(2) 0.042(2) 0.0038(17) 0.0107(17) -0.0057(16)
C3 0.0198(18) 0.031(2) 0.0214(18) -0.0002(15) 0.0069(14) -0.0033(15)
C4 0.036(2) 0.024(2) 0.085(4) 0.017(2) 0.017(2) -0.0005(18)
C5 0.0212(19) 0.029(2) 0.037(2) 0.0079(16) 0.0032(16) 0.0005(15)
C6 0.019(2) 0.051(3) 0.090(4) 0.024(3) 0.002(2) -0.001(2)
C7 0.049(3) 0.036(2) 0.035(2) 0.0014(18) -0.008(2) 0.001(2)
C8 0.028(2) 0.044(2) 0.036(2) 0.0066(18) 0.0138(17) 0.0111(18)
C9 0.0187(17) 0.0187(17) 0.0204(17) -0.0030(13) 0.0031(13) -0.0004(13)
C10 0.0213(19) 0.0200(17) 0.0229(18) -0.0033(14) 0.0071(14) -0.0015(14)
C11 0.0210(18) 0.0200(17) 0.0180(17) -0.0016(13) 0.0051(14) -0.0027(14)
C12 0.025(2) 0.027(2) 0.028(2) 0.0011(15) 0.0023(15) 0.0069(15)
C13 0.035(2) 0.027(2) 0.0209(18) 0.0030(15) 0.0108(16) 0.0033(16)
C14 0.041(2) 0.042(3) 0.033(2) 0.0140(18) 0.0169(19) 0.0003(19)
C15 0.064(3) 0.037(2) 0.023(2) 0.0024(17) 0.014(2) 0.004(2)
C16 0.038(2) 0.043(2) 0.023(2) 0.0124(17) 0.0075(17) 0.0071(19)
C17 0.030(2) 0.0271(19) 0.0180(17) 0.0028(14) 0.0053(15) 0.0033(15)
C18 0.036(2) 0.030(2) 0.0173(17) -0.0010(15) 0.0056(15) 0.0007(16)
C19 0.028(2) 0.0227(17) 0.0193(18) -0.0022(14) 0.0065(15) -0.0015(15)
C20 0.048(3) 0.039(2) 0.0148(18) 0.0039(16) 0.0017(17) 0.0153(19)
C21 0.039(2) 0.024(2) 0.0226(19) -0.0016(15) 0.0071(16) 0.0010(16)
C22 0.058(3) 0.024(2) 0.040(2) -0.0013(18) 0.009(2) -0.0059(19)
C23 0.049(3) 0.033(2) 0.037(2) -0.0015(18) 0.016(2) 0.0118(19)
C24 0.048(3) 0.028(2) 0.030(2) 0.0012(16) 0.0076(18) 0.0124(18)
C25 0.0246(19) 0.0252(19) 0.0211(18) 0.0006(14) 0.0067(14) 0.0008(14)
C26 0.027(2) 0.0232(19) 0.0255(19) 0.0048(15) 0.0042(15) 0.0037(15)
C27 0.027(2) 0.0225(19) 0.028(2) 0.0021(15) 0.0037(16) -0.0030(15)
C28 0.0229(19) 0.028(2) 0.0236(19) -0.0014(14) 0.0019(15) 0.0015(15)
C29 0.027(2) 0.0219(19) 0.0224(18) -0.0009(14) 0.0021(15) 0.0036(15)
C30 0.0255(19) 0.0237(19) 0.0231(18) 0.0029(14) 0.0030(15) -0.0019(14)
C32 0.031(2) 0.028(2) 0.033(2) -0.0001(17) -0.0026(17) 0.0012(16)
N1 0.0217(15) 0.0180(15) 0.0233(15) 0.0031(11) 0.0065(12) 0.0034(12)
N2 0.0186(15) 0.0193(14) 0.0176(14) 0.0018(11) 0.0042(11) 0.0022(11)
N3 0.0165(14) 0.0186(14) 0.0173(14) 0.0029(11) 0.0032(11) 0.0009(11)
N4 0.0187(15) 0.0210(15) 0.0175(14) 0.0023(11) 0.0049(11) 0.0019(12)
N5 0.0234(16) 0.0220(15) 0.0162(14) 0.0019(11) 0.0044(12) 0.0055(12)
N6 0.0237(16) 0.0203(15) 0.0196(15) 0.0040(11) 0.0043(12) 0.0016(12)
N7 0.0233(16) 0.0158(17) 0.0183(15) 0.0081(11) -0.0018(12) 0.0074(12)
B1 0.023(2) 0.0183(19) 0.020(2) 0.0041(15) 0.0059(16) 0.0000(16)
Br1 0.02338(19) 0.0291(2) 0.0300(2) 0.01265(15) 0.00449(15) 0.00663(14)
Yb1 0.01831(8) 0.01811(7) 0.01675(7) 0.00313(6) 0.00280(5) 0.00196(6)
F6 0.0282(13) 0.0495(15) 0.0686(18) 0.0278(13) -0.0096(12) 0.0035(11)
F5 0.0633(18) 0.0524(16) 0.0389(15) 0.0200(12) 0.0103(13) 0.0097(13)
F4 0.0720(19) 0.0240(13) 0.0555(16) -0.0006(11) -0.0199(14) 0.0090(12)
C31 0.0198(19) 0.030(2) 0.0467(17) 0.0102(14) -0.0054(17) -0.0176(17)
F1 0.024(10) 0.026(9) 0.047(9) 0.009(8) -0.001(7) -0.019(6)
F2 0.039(9) 0.066(15) 0.069(12) 0.043(10) 0.016(9) 0.007(9)
F3 0.048(11) 0.048(13) 0.056(6) 0.011(6) -0.019(6) -0.032(8)
F1A 0.037(4) 0.041(3) 0.047(2) 0.0158(19) 0.006(3) -0.004(3)
F2A 0.084(4) 0.044(2) 0.0486(16) 0.0005(14) -0.0093(19) -0.027(2)
C31A 0.0198(19) 0.030(2) 0.0467(17) 0.0102(14) -0.0054(17) -0.0176(17)
F3A 0.0292(17) 0.057(3) 0.135(6) 0.036(3) 0.022(3) -0.0018(16)

loop_
_atom_type_symbol
_atom_type_description
_atom_type_scat_dispersion_real
_atom_type_scat_dispersion_imag
_atom_type_scat_source
C C 0.0033 0.0016 'International Tables Vol C Tables 4.2.6.8 and 6.1.1.4'
H H 0.0000 0.0000 'International Tables Vol C Tables 4.2.6.8 and 6.1.1.4'
N N 0.0061 0.0033 'International Tables Vol C Tables 4.2.6.8 and 6.1.1.4'
B B 0.0013 0.0007 'International Tables Vol C Tables 4.2.6.8 and 6.1.1.4'
F F 0.0171 0.0103 'International Tables Vol C Tables 4.2.6.8 and 6.1.1.4'
Br Br -0.2901 2.4595 'International Tables Vol C Tables 4.2.6.8 and 6.1.1.4'
Yb Yb -0.3850 5.5486 'International Tables Vol C Tables 4.2.6.8 and 6.1.1.4'

loop_
_geom_angle_atom_site_label_1
_geom_angle_atom_site_label_2
_geom_angle_atom_site_label_3
_geom_angle
_geom_angle_site_symmetry_1
_geom_angle_site_symmetry_3
_geom_angle_publ_flag
N1 C1 C2 107.7(3) . . ?
N1 C1 C4 123.8(3) . . ?
C2 C1 C4 128.6(3) . . ?
C1 C2 C3 106.6(3) . . ?
N2 C3 C2 109.7(3) . . ?
N2 C3 C5 123.4(3) . . ?
C2 C3 C5 126.8(3) . . ?
C3 C5 C7 110.4(3) . . ?
C3 C5 C8 110.2(3) . . ?
C7 C5 C8 110.3(3) . . ?
C3 C5 C6 109.1(3) . . ?
C7 C5 C6 109.0(3) . . ?
C8 C5 C6 107.8(3) . . ?
N3 C9 C10 107.6(3) . . ?
N3 C9 C12 123.2(3) . . ?
C10 C9 C12 129.1(3) . . ?
C9 C10 C11 106.5(3) . . ?
N4 C11 C10 109.6(3) . . ?
N4 C11 C13 122.4(3) . . ?
C10 C11 C13 128.1(3) . . ?
C11 C13 C16 110.8(3) . . ?
C11 C13 C14 109.7(3) . . ?
C16 C13 C14 109.0(3) . . ?
C11 C13 C15 108.9(3) . . ?
C16 C13 C15 109.6(3) . . ?
C14 C13 C15 108.8(3) . . ?
N5 C17 C18 108.8(3) . . ?
N5 C17 C20 122.3(3) . . ?
C18 C17 C20 128.9(3) . . ?
C17 C18 C19 106.4(3) . . ?
N6 C19 C18 109.5(3) . . ?
N6 C19 C21 122.4(3) . . ?
C18 C19 C21 128.0(3) . . ?
C19 C21 C24 111.4(3) . . ?
C19 C21 C22 108.9(3) . . ?
C24 C21 C22 109.8(3) . . ?
C19 C21 C23 108.1(3) . . ?
C24 C21 C23 108.2(3) . . ?
C22 C21 C23 110.5(3) . . ?
N7 C25 C30 122.1(3) . . ?
N7 C25 C26 121.8(3) . . ?
C30 C25 C26 116.0(3) . . ?
C27 C26 C25 121.4(3) . . ?
C31 C27 C26 116(2) . . ?
C31 C27 C28 122.4(19) . . ?
C26 C27 C28 121.9(3) . . ?
C26 C27 C31A 120.5(3) . . ?
C28 C27 C31A 117.6(3) . . ?
C29 C28 C27 117.2(3) . . ?
C30 C29 C28 121.9(3) . . ?
C30 C29 C32 118.3(3) . . ?
C28 C29 C32 119.7(3) . . ?
C29 C30 C25 121.4(3) . . ?
F4 C32 F6 106.9(3) . . ?
F4 C32 F5 105.1(3) . . ?
F6 C32 F5 104.7(3) . . ?
F4 C32 C29 113.3(3) . . ?
F6 C32 C29 113.6(3) . . ?
F5 C32 C29 112.4(3) . . ?
C1 N1 N2 110.2(3) . . ?
C1 N1 B1 126.6(3) . . ?
N2 N1 B1 123.0(3) . . ?
C3 N2 N1 105.8(3) . . ?
C3 N2 Yb1 141.5(2) . . ?
N1 N2 Yb1 111.65(19) . . ?
C9 N3 N4 109.8(3) . . ?
C9 N3 B1 128.2(3) . . ?
N4 N3 B1 121.2(3) . . ?
C9 N3 Yb1 149.9(2) . . ?
N4 N3 Yb1 42.87(14) . . ?
B1 N3 Yb1 81.52(18) . . ?
C11 N4 N3 106.5(3) . . ?
C11 N4 Yb1 137.6(2) . . ?
N3 N4 Yb1 113.17(18) . . ?
C17 N5 N6 108.5(3) . . ?
C17 N5 B1 128.4(3) . . ?
N6 N5 B1 122.6(3) . . ?
C17 N5 Yb1 149.0(2) . . ?
N6 N5 Yb1 42.92(14) . . ?
B1 N5 Yb1 82.15(17) . . ?
C19 N6 N5 106.9(3) . . ?
C19 N6 Yb1 138.1(2) . . ?
N5 N6 Yb1 112.88(19) . . ?
C25 N7 Yb1 136.6(2) . . ?
N1 B1 N5 109.9(3) . . ?
N1 B1 N3 108.6(3) . . ?
N5 B1 N3 112.1(3) . . ?
N7 Yb1 N6 90.50(10) . . ?
N7 Yb1 N4 87.72(10) . . ?
N6 Yb1 N4 95.40(9) . . ?
N7 Yb1 N2 159.82(9) . . ?
N6 Yb1 N2 74.64(9) . . ?
N4 Yb1 N2 80.34(9) . . ?
N7 Yb1 Br1 91.40(6) . . ?
N6 Yb1 Br1 133.27(7) . . ?
N4 Yb1 Br1 131.33(7) . . ?
N2 Yb1 Br1 108.70(6) . . ?
N7 Yb1 N5 95.99(9) . . ?
N6 Yb1 N5 24.20(8) . . ?
N4 Yb1 N5 72.14(8) . . ?
N2 Yb1 N5 64.93(8) . . ?
Br1 Yb1 N5 155.79(5) . . ?
N7 Yb1 N3 93.78(8) . . ?
N6 Yb1 N3 72.19(8) . . ?
N4 Yb1 N3 23.96(8) . . ?
N2 Yb1 N3 68.96(8) . . ?
Br1 Yb1 N3 154.00(5) . . ?
N5 Yb1 N3 48.43(7) . . ?
C27 C31 F3 124(3) . . ?
C27 C31 F1 132(4) . . ?
F3 C31 F1 96(4) . . ?
C27 C31 F2 119(3) . . ?
F3 C31 F2 81(3) . . ?
F1 C31 F2 89(4) . . ?
F3A C31A F1A 109.1(9) . . ?
F3A C31A F2A 107.5(5) . . ?
F1A C31A F2A 104.5(9) . . ?
F3A C31A C27 112.8(5) . . ?
F1A C31A C27 113.2(8) . . ?
F2A C31A C27 109.2(6) . . ?

loop_
_geom_bond_atom_site_label_1
_geom_bond_atom_site_label_2
_geom_bond_distance
_geom_bond_site_symmetry_2
_geom_bond_publ_flag
C1 N1 1.349(4) . ?
C1 C2 1.374(5) . ?
C1 C4 1.496(5) . ?
C2 C3 1.391(5) . ?
C3 N2 1.353(4) . ?
C3 C5 1.508(5) . ?
C5 C7 1.526(5) . ?
C5 C8 1.533(5) . ?
C5 C6 1.538(5) . ?
C9 N3 1.347(4) . ?
C9 C10 1.386(5) . ?
C9 C12 1.493(5) . ?
C10 C11 1.392(5) . ?
C11 N4 1.346(4) . ?
C11 C13 1.509(5) . ?
C13 C16 1.525(5) . ?
C13 C14 1.536(5) . ?
C13 C15 1.541(5) . ?
C17 N5 1.357(4) . ?
C17 C18 1.368(5) . ?
C17 C20 1.500(5) . ?
C18 C19 1.393(5) . ?
C19 N6 1.348(4) . ?
C19 C21 1.513(5) . ?
C21 C24 1.525(5) . ?
C21 C22 1.536(5) . ?
C21 C23 1.542(5) . ?
C25 N7 1.337(5) . ?
C25 C30 1.407(5) . ?
C25 C26 1.411(5) . ?
C26 C27 1.378(5) . ?
C27 C31 1.06(4) . ?
C27 C28 1.385(5) . ?
C27 C31A 1.527(8) . ?
C28 C29 1.384(5) . ?
C29 C30 1.380(5) . ?
C29 C32 1.489(5) . ?
C32 F4 1.329(4) . ?
C32 F6 1.339(4) . ?
C32 F5 1.347(5) . ?
N1 N2 1.382(4) . ?
N1 B1 1.534(5) . ?
N2 Yb1 2.419(3) . ?
N3 N4 1.386(4) . ?
N3 B1 1.550(5) . ?
N3 Yb1 3.137(3) . ?
N4 Yb1 2.321(3) . ?
N5 N6 1.389(4) . ?
N5 B1 1.544(5) . ?
N5 Yb1 3.121(3) . ?
N6 Yb1 2.307(3) . ?
N7 Yb1 2.253(3) . ?
Br1 Yb1 2.6760(4) . ?
C31 F3 1.51(4) . ?
C31 F1 1.52(8) . ?
C31 F2 1.70(5) . ?
F1A C31A 1.311(13) . ?
F2A C31A 1.364(7) . ?
C31A F3A 1.285(9) . ?
